data_7034395
loop_
_publ_author_name
'Caputo, Christopher B.'
'Winkelhaus, Daniel'
'Dobrovetsky, Roman'
'Hounjet, Lindsay J.'
'Stephan, Douglas W.'

_publ_section_title
;
 Synthesis and Lewis acidity of fluorophosphonium cations.
;
_journal_issue 27
_journal_name_full 'Dalton transactions (Cambridge, England : 2003)'
_journal_page_first 12256
_journal_page_last 12264
_journal_paper_doi 10.1039/c5dt00217f
_journal_volume 44
_journal_year 2015
_chemical_formula_sum 'C30 H27 B F17 P'
_chemical_formula_weight 752.30
_chemical_name_systematic
; 
 ? 
;
_space_group_IT_number 2
_symmetry_cell_setting triclinic
_symmetry_space_group_name_Hall '-P 1'
_symmetry_space_group_name_H-M 'P -1'
_atom_sites_solution_hydrogens geom
_atom_sites_solution_primary direct
_atom_sites_solution_secondary difmap
_audit_creation_method SHELXL-97
_audit_update_record
;
2015-01-16 deposited with the CCDC.
2015-03-11 downloaded from the CCDC.
;
_cell_angle_alpha 80.041(3)
_cell_angle_beta 84.639(3)
_cell_angle_gamma 68.173(3)
_cell_formula_units_Z 2
_cell_length_a 11.1422(6)
_cell_length_b 12.0791(7)
_cell_length_c 12.5740(7)
_cell_measurement_reflns_used 5325
_cell_measurement_temperature 150(2)
_cell_measurement_theta_max 24.91
_cell_measurement_theta_min 2.91
_cell_volume 1546.53(15)
_computing_cell_refinement 'Bruker SAINT'
_computing_data_collection 'Bruker APEX2'
_computing_data_reduction 'Bruker SAINT'
_computing_molecular_graphics 'Bruker SHELXTL'
_computing_publication_material 'Bruker SHELXTL'
_computing_structure_refinement 'SHELXL-97 (Sheldrick, 1997)'
_computing_structure_solution 'SHELXS-97 (Sheldrick, 1990)'
_diffrn_ambient_temperature 150(2)
_diffrn_measured_fraction_theta_full 0.995
_diffrn_measured_fraction_theta_max 0.995
_diffrn_measurement_device_type 'Bruker APEX-II CCD'
_diffrn_measurement_method '\f and \w scans'
_diffrn_radiation_monochromator graphite
_diffrn_radiation_source 'fine-focus sealed tube'
_diffrn_radiation_type MoK\a
_diffrn_radiation_wavelength 0.71073
_diffrn_reflns_av_R_equivalents 0.0401
_diffrn_reflns_av_sigmaI/netI 0.0621
_diffrn_reflns_limit_h_max 14
_diffrn_reflns_limit_h_min -12
_diffrn_reflns_limit_k_max 15
_diffrn_reflns_limit_k_min -15
_diffrn_reflns_limit_l_max 16
_diffrn_reflns_limit_l_min -16
_diffrn_reflns_number 24356
_diffrn_reflns_theta_full 27.49
_diffrn_reflns_theta_max 27.49
_diffrn_reflns_theta_min 1.84
_diffrn_standards_number 0
_exptl_absorpt_coefficient_mu 0.214
_exptl_absorpt_correction_T_max 0.7456
_exptl_absorpt_correction_T_min 0.6563
_exptl_absorpt_correction_type multi-scan
_exptl_crystal_colour colourless
_exptl_crystal_density_diffrn 1.616
_exptl_crystal_density_method 'not measured'
_exptl_crystal_description plate
_exptl_crystal_F_000 760
_exptl_crystal_size_max 0.26
_exptl_crystal_size_mid 0.25
_exptl_crystal_size_min 0.10
_refine_diff_density_max 0.460
_refine_diff_density_min -0.277
_refine_diff_density_rms 0.056
_refine_ls_extinction_method none
_refine_ls_goodness_of_fit_ref 1.042
_refine_ls_hydrogen_treatment constr
_refine_ls_matrix_type full
_refine_ls_number_parameters 442
_refine_ls_number_reflns 7077
_refine_ls_number_restraints 0
_refine_ls_restrained_S_all 1.042
_refine_ls_R_factor_all 0.0957
_refine_ls_R_factor_gt 0.0475
_refine_ls_shift/su_max 0.001
_refine_ls_shift/su_mean 0.000
_refine_ls_structure_factor_coef Fsqd
_refine_ls_weighting_details 'calc w=1/[\s^2^(Fo^2^)+(0.0576P)^2^+0.1445P] where P=(Fo^2^+2Fc^2^)/3'
_refine_ls_weighting_scheme calc
_refine_ls_wR_factor_gt 0.1079
_refine_ls_wR_factor_ref 0.1253
_reflns_number_gt 4322
_reflns_number_total 7077
_reflns_threshold_expression >2sigma(I)
_cod_data_source_file c5dt00217f2.cif
_cod_data_source_block cbc001_0m
_cod_depositor_comments
;
The following automatic conversions were performed:

'_symmetry_cell_setting' value 'Triclinic' changed to 'triclinic'
according to
/usr/data/users/saulius/crontab/automatic-downloads/rss-feeds/RSC/lib/dictionaries/cif_core.dic
dictionary named 'cif_core.dic' version 2.4.2 from 2011-04-26.

Automatic conversion script
Id: cif_fix_values 3105 2015-03-04 15:46:00Z robertas 

 Adding full bibliography for 7034389--7034395.cif.
;
_cod_original_sg_symbol_H-M P-1
_cod_database_code 7034395

loop_
_symmetry_equiv_pos_as_xyz
'x, y, z'
'-x, -y, -z'

loop_
_atom_site_label
_atom_site_type_symbol
_atom_site_fract_x
_atom_site_fract_y
_atom_site_fract_z
_atom_site_U_iso_or_equiv
_atom_site_adp_type
_atom_site_occupancy
_atom_site_symmetry_multiplicity
_atom_site_calc_flag
_atom_site_refinement_flags
P1 P 0.89382(5) 0.72399(5) 0.72466(5) 0.02545(16) Uani 1 1 d .
F4 F 0.24800(15) 0.69174(15) -0.01577(12) 0.0538(4) Uani 1 1 d .
F16 F 0.87052(15) 1.02219(14) 0.16298(13) 0.0552(4) Uani 1 1 d .
F10 F 0.39584(15) 0.81477(15) 0.73294(12) 0.0532(4) Uani 1 1 d .
F8 F 0.43108(14) 0.93169(13) 0.35936(11) 0.0490(4) Uani 1 1 d .
F9 F 0.34750(17) 0.98957(14) 0.55555(13) 0.0619(5) Uani 1 1 d .
F21 F 0.68803(12) 0.57491(11) 0.31568(10) 0.0354(3) Uani 1 1 d .
F18 F 0.81702(13) 0.69698(13) 0.39939(11) 0.0436(4) Uani 1 1 d .
F17 F 0.94611(14) 0.84595(15) 0.33751(12) 0.0522(4) Uani 1 1 d .
F15 F 0.65948(15) 1.04878(13) 0.05497(12) 0.0470(4) Uani 1 1 d .
F14 F 0.52917(12) 0.90244(11) 0.11343(10) 0.0356(3) Uani 1 1 d .
F6 F 0.66155(13) 0.62515(13) 0.09538(11) 0.0412(4) Uani 1 1 d .
F2 F 0.29357(12) 0.76965(13) 0.32693(11) 0.0405(4) Uani 1 1 d .
F3 F 0.14441(14) 0.76694(15) 0.17501(14) 0.0565(5) Uani 1 1 d .
F5 F 0.50915(14) 0.61832(14) -0.05274(11) 0.0480(4) Uani 1 1 d .
F12 F 0.61586(13) 0.52089(12) 0.51505(11) 0.0419(4) Uani 1 1 d .
F11 F 0.52481(15) 0.58032(15) 0.70753(12) 0.0525(4) Uani 1 1 d .
C30 C 1.0271(3) 0.4839(2) 0.8103(2) 0.0418(7) Uani 1 1 d .
H30A H 1.0287 0.4011 0.8261 0.063 Uiso 1 1 calc R
H30B H 1.0327 0.5117 0.8778 0.063 Uiso 1 1 calc R
H30C H 1.1007 0.4864 0.7620 0.063 Uiso 1 1 calc R
F20 F 0.78150(13) 0.78651(12) 0.63588(11) 0.0421(4) Uani 1 1 d .
C4 C 0.3256(2) 0.6930(2) 0.0601(2) 0.0352(6) Uani 1 1 d .
C5 C 0.4566(2) 0.6560(2) 0.04197(19) 0.0327(6) Uani 1 1 d .
C6 C 0.5330(2) 0.6588(2) 0.12042(19) 0.0307(6) Uani 1 1 d .
C1 C 0.4873(2) 0.69700(19) 0.22028(18) 0.0276(5) Uani 1 1 d .
B1 B 0.5927(3) 0.6939(2) 0.3047(2) 0.0289(6) Uani 1 1 d .
C13 C 0.6675(2) 0.7892(2) 0.25856(18) 0.0278(5) Uani 1 1 d .
C14 C 0.6336(2) 0.8820(2) 0.17214(18) 0.0275(5) Uani 1 1 d .
C15 C 0.6994(2) 0.9599(2) 0.13987(19) 0.0333(6) Uani 1 1 d .
C16 C 0.8064(2) 0.9461(2) 0.1942(2) 0.0361(6) Uani 1 1 d .
C10 C 0.4381(2) 0.7857(2) 0.6339(2) 0.0368(6) Uani 1 1 d .
C11 C 0.5038(2) 0.6681(2) 0.62079(19) 0.0338(6) Uani 1 1 d .
C12 C 0.5503(2) 0.6390(2) 0.51890(19) 0.0289(5) Uani 1 1 d .
C7 C 0.5310(2) 0.7238(2) 0.42599(18) 0.0280(5) Uani 1 1 d .
C8 C 0.4601(2) 0.8408(2) 0.44487(19) 0.0341(6) Uani 1 1 d .
C9 C 0.4147(2) 0.8733(2) 0.5446(2) 0.0384(6) Uani 1 1 d .
C18 C 0.7755(2) 0.7818(2) 0.31091(18) 0.0307(6) Uani 1 1 d .
C17 C 0.8444(2) 0.8572(2) 0.2810(2) 0.0349(6) Uani 1 1 d .
C3 C 0.2733(2) 0.7312(2) 0.1568(2) 0.0336(6) Uani 1 1 d .
C2 C 0.3542(2) 0.7315(2) 0.23408(19) 0.0301(5) Uani 1 1 d .
C24 C 1.1474(2) 0.7145(3) 0.7310(2) 0.0455(7) Uani 1 1 d .
H24A H 1.2234 0.7249 0.6913 0.068 Uiso 1 1 calc R
H24B H 1.1707 0.6311 0.7675 0.068 Uiso 1 1 calc R
H24C H 1.1172 0.7696 0.7848 0.068 Uiso 1 1 calc R
C23 C 1.0388(2) 0.7428(2) 0.65139(19) 0.0324(6) Uani 1 1 d .
C19 C 0.8297(2) 0.8125(2) 0.83764(19) 0.0343(6) Uani 1 1 d .
C22 C 0.8410(3) 0.9370(2) 0.8096(2) 0.0522(8) Uani 1 1 d .
H22A H 0.8066 0.9821 0.8703 0.078 Uiso 1 1 calc R
H22B H 0.7916 0.9811 0.7451 0.078 Uiso 1 1 calc R
H22C H 0.9321 0.9272 0.7955 0.078 Uiso 1 1 calc R
C21 C 0.6839(2) 0.8347(2) 0.8564(2) 0.0470(7) Uani 1 1 d .
H21A H 0.6496 0.8814 0.9161 0.070 Uiso 1 1 calc R
H21B H 0.6720 0.7571 0.8743 0.070 Uiso 1 1 calc R
H21C H 0.6377 0.8796 0.7906 0.070 Uiso 1 1 calc R
C20 C 0.9036(3) 0.7449(2) 0.9415(2) 0.0476(7) Uani 1 1 d .
H20A H 0.8685 0.7926 1.0004 0.071 Uiso 1 1 calc R
H20B H 0.9955 0.7325 0.9289 0.071 Uiso 1 1 calc R
H20C H 0.8936 0.6666 0.9610 0.071 Uiso 1 1 calc R
C27 C 0.9012(2) 0.5660(2) 0.75581(19) 0.0336(6) Uani 1 1 d .
C29 C 0.8890(3) 0.5209(2) 0.6505(2) 0.0483(7) Uani 1 1 d .
H29A H 0.8928 0.4374 0.6674 0.073 Uiso 1 1 calc R
H29B H 0.9602 0.5248 0.5998 0.073 Uiso 1 1 calc R
H29C H 0.8063 0.5721 0.6177 0.073 Uiso 1 1 calc R
C25 C 1.0034(3) 0.8722(2) 0.5904(2) 0.0557(8) Uani 1 1 d .
H25A H 1.0806 0.8817 0.5522 0.084 Uiso 1 1 calc R
H25B H 0.9702 0.9298 0.6420 0.084 Uiso 1 1 calc R
H25C H 0.9370 0.8876 0.5381 0.084 Uiso 1 1 calc R
C26 C 1.0880(2) 0.6574(2) 0.56537(19) 0.0369(6) Uani 1 1 d .
H26A H 1.1649 0.6678 0.5274 0.055 Uiso 1 1 calc R
H26B H 1.0201 0.6767 0.5135 0.055 Uiso 1 1 calc R
H26C H 1.1101 0.5737 0.6007 0.055 Uiso 1 1 calc R
C28 C 0.7871(3) 0.5561(3) 0.8310(2) 0.0556(8) Uani 1 1 d .
H28A H 0.7934 0.4718 0.8461 0.083 Uiso 1 1 calc R
H28B H 0.7054 0.6058 0.7958 0.083 Uiso 1 1 calc R
H28C H 0.7898 0.5845 0.8988 0.083 Uiso 1 1 calc R

loop_
_atom_site_aniso_label
_atom_site_aniso_U_11
_atom_site_aniso_U_22
_atom_site_aniso_U_33
_atom_site_aniso_U_23
_atom_site_aniso_U_13
_atom_site_aniso_U_12
P1 0.0239(3) 0.0247(3) 0.0229(3) -0.0035(2) -0.0028(2) -0.0029(3)
F4 0.0538(10) 0.0751(12) 0.0443(10) -0.0107(8) -0.0118(8) -0.0339(9)
F16 0.0590(10) 0.0588(10) 0.0639(11) -0.0164(9) 0.0032(8) -0.0379(9)
F10 0.0625(10) 0.0709(11) 0.0323(9) -0.0238(8) 0.0134(7) -0.0278(9)
F8 0.0548(10) 0.0328(8) 0.0377(9) -0.0027(7) 0.0097(7) 0.0050(7)
F9 0.0776(12) 0.0419(9) 0.0554(11) -0.0254(8) 0.0229(9) -0.0072(9)
F21 0.0323(7) 0.0287(7) 0.0345(8) -0.0071(6) 0.0009(6) 0.0017(6)
F18 0.0384(8) 0.0540(10) 0.0323(8) -0.0009(7) -0.0104(6) -0.0100(7)
F17 0.0386(9) 0.0758(12) 0.0504(10) -0.0182(8) -0.0085(7) -0.0247(9)
F15 0.0644(10) 0.0349(8) 0.0443(9) 0.0026(7) -0.0085(8) -0.0229(8)
F14 0.0345(8) 0.0321(8) 0.0378(8) -0.0007(6) -0.0132(6) -0.0085(7)
F6 0.0338(8) 0.0571(10) 0.0344(8) -0.0183(7) 0.0096(6) -0.0160(7)
F2 0.0309(7) 0.0495(9) 0.0382(8) -0.0183(7) 0.0080(6) -0.0081(7)
F3 0.0326(8) 0.0728(12) 0.0655(11) -0.0213(9) 0.0003(7) -0.0166(8)
F5 0.0578(10) 0.0680(11) 0.0301(8) -0.0208(7) 0.0087(7) -0.0328(9)
F12 0.0441(9) 0.0304(8) 0.0425(9) -0.0007(6) 0.0016(7) -0.0062(7)
F11 0.0597(10) 0.0606(10) 0.0321(9) 0.0047(8) 0.0004(7) -0.0213(9)
C30 0.0533(17) 0.0255(13) 0.0328(15) 0.0002(11) 0.0050(12) -0.0022(13)
F20 0.0366(8) 0.0444(9) 0.0407(9) -0.0160(7) 0.0035(6) -0.0065(7)
C4 0.0389(14) 0.0373(15) 0.0361(15) -0.0032(11) -0.0085(12) -0.0207(13)
C5 0.0436(15) 0.0352(14) 0.0260(14) -0.0076(11) 0.0050(11) -0.0220(13)
C6 0.0301(13) 0.0292(13) 0.0339(14) -0.0059(10) 0.0060(10) -0.0132(11)
C1 0.0306(12) 0.0212(12) 0.0277(13) -0.0034(10) 0.0024(10) -0.0064(11)
B1 0.0274(14) 0.0248(14) 0.0272(15) -0.0074(11) 0.0028(11) -0.0004(12)
C13 0.0249(12) 0.0290(13) 0.0244(13) -0.0111(10) 0.0026(9) -0.0016(10)
C14 0.0252(12) 0.0260(12) 0.0289(13) -0.0105(10) -0.0015(10) -0.0035(11)
C15 0.0437(15) 0.0267(13) 0.0274(14) -0.0083(11) 0.0020(11) -0.0092(12)
C16 0.0395(14) 0.0396(15) 0.0386(16) -0.0198(12) 0.0091(12) -0.0215(13)
C10 0.0358(14) 0.0544(17) 0.0275(14) -0.0173(13) 0.0085(11) -0.0220(14)
C11 0.0335(13) 0.0450(16) 0.0228(13) 0.0014(11) -0.0013(10) -0.0170(13)
C12 0.0239(12) 0.0274(13) 0.0342(14) -0.0067(11) -0.0025(10) -0.0066(11)
C7 0.0240(12) 0.0291(13) 0.0279(13) -0.0062(10) -0.0007(9) -0.0053(11)
C8 0.0356(14) 0.0332(14) 0.0271(14) -0.0032(11) 0.0033(10) -0.0068(12)
C9 0.0387(15) 0.0343(15) 0.0417(16) -0.0166(12) 0.0102(12) -0.0106(13)
C18 0.0289(12) 0.0345(13) 0.0211(13) -0.0066(10) -0.0014(10) -0.0016(12)
C17 0.0273(13) 0.0465(16) 0.0329(15) -0.0181(12) -0.0015(10) -0.0100(12)
C3 0.0288(13) 0.0314(14) 0.0429(16) -0.0051(11) -0.0002(11) -0.0138(12)
C2 0.0332(13) 0.0256(12) 0.0291(14) -0.0059(10) 0.0058(10) -0.0087(11)
C24 0.0339(14) 0.0581(18) 0.0519(18) -0.0116(14) 0.0015(12) -0.0244(14)
C23 0.0339(13) 0.0294(13) 0.0327(14) -0.0010(10) 0.0026(10) -0.0127(11)
C19 0.0364(14) 0.0288(13) 0.0310(14) -0.0095(10) -0.0010(11) -0.0018(12)
C22 0.067(2) 0.0332(15) 0.0538(19) -0.0161(13) -0.0008(15) -0.0116(15)
C21 0.0381(15) 0.0396(16) 0.0475(17) -0.0114(13) 0.0071(12) 0.0040(13)
C20 0.0527(17) 0.0502(17) 0.0289(15) -0.0151(13) -0.0040(12) -0.0013(14)
C27 0.0379(14) 0.0312(13) 0.0330(14) -0.0082(11) 0.0094(11) -0.0148(12)
C29 0.0590(18) 0.0483(17) 0.0494(18) -0.0225(14) 0.0081(14) -0.0285(15)
C25 0.078(2) 0.0389(16) 0.0477(18) 0.0014(13) 0.0108(15) -0.0254(17)
C26 0.0356(14) 0.0388(15) 0.0300(14) -0.0041(11) 0.0068(11) -0.0086(12)
C28 0.0579(19) 0.0555(19) 0.064(2) -0.0216(16) 0.0273(15) -0.0344(16)

loop_
_atom_type_symbol
_atom_type_description
_atom_type_scat_dispersion_real
_atom_type_scat_dispersion_imag
_atom_type_scat_source
C C 0.0033 0.0016 'International Tables Vol C Tables 4.2.6.8 and 6.1.1.4'
H H 0.0000 0.0000 'International Tables Vol C Tables 4.2.6.8 and 6.1.1.4'
B B 0.0013 0.0007 'International Tables Vol C Tables 4.2.6.8 and 6.1.1.4'
F F 0.0171 0.0103 'International Tables Vol C Tables 4.2.6.8 and 6.1.1.4'
P P 0.1023 0.0942 'International Tables Vol C Tables 4.2.6.8 and 6.1.1.4'

loop_
_geom_angle_atom_site_label_1
_geom_angle_atom_site_label_2
_geom_angle_atom_site_label_3
_geom_angle
F20 P1 C27 103.52(10)
F20 P1 C23 103.40(10)
C27 P1 C23 114.60(11)
F20 P1 C19 103.31(9)
C27 P1 C19 114.33(11)
C23 P1 C19 115.45(11)
C27 C30 H30A 109.5
C27 C30 H30B 109.5
H30A C30 H30B 109.5
C27 C30 H30C 109.5
H30A C30 H30C 109.5
H30B C30 H30C 109.5
F4 C4 C5 120.6(2)
F4 C4 C3 120.2(2)
C5 C4 C3 119.2(2)
F5 C5 C4 119.8(2)
F5 C5 C6 120.9(2)
C4 C5 C6 119.2(2)
F6 C6 C5 116.1(2)
F6 C6 C1 119.0(2)
C5 C6 C1 124.9(2)
C2 C1 C6 112.9(2)
C2 C1 B1 128.7(2)
C6 C1 B1 118.4(2)
F21 B1 C1 106.38(18)
F21 B1 C7 108.72(19)
C1 B1 C7 114.40(19)
F21 B1 C13 107.57(18)
C1 B1 C13 112.56(19)
C7 B1 C13 106.98(18)
C14 C13 C18 113.0(2)
C14 C13 B1 127.6(2)
C18 C13 B1 119.4(2)
F14 C14 C15 115.4(2)
F14 C14 C13 120.4(2)
C15 C14 C13 124.2(2)
F15 C15 C16 119.9(2)
F15 C15 C14 120.5(2)
C16 C15 C14 119.6(2)
F16 C16 C17 121.0(2)
F16 C16 C15 119.7(2)
C17 C16 C15 119.3(2)
F10 C10 C11 120.2(2)
F10 C10 C9 120.7(2)
C11 C10 C9 119.1(2)
F11 C11 C10 119.8(2)
F11 C11 C12 120.2(2)
C10 C11 C12 120.0(2)
F12 C12 C7 121.2(2)
F12 C12 C11 115.3(2)
C7 C12 C11 123.5(2)
C12 C7 C8 113.3(2)
C12 C7 B1 124.8(2)
C8 C7 B1 121.7(2)
F8 C8 C9 116.2(2)
F8 C8 C7 118.9(2)
C9 C8 C7 124.9(2)
F9 C9 C8 120.9(2)
F9 C9 C10 119.9(2)
C8 C9 C10 119.2(2)
F18 C18 C17 116.1(2)
F18 C18 C13 119.3(2)
C17 C18 C13 124.6(2)
F17 C17 C16 119.8(2)
F17 C17 C18 121.0(2)
C16 C17 C18 119.2(2)
F3 C3 C4 119.3(2)
F3 C3 C2 121.1(2)
C4 C3 C2 119.6(2)
F2 C2 C1 120.8(2)
F2 C2 C3 115.1(2)
C1 C2 C3 124.1(2)
C23 C24 H24A 109.5
C23 C24 H24B 109.5
H24A C24 H24B 109.5
C23 C24 H24C 109.5
H24A C24 H24C 109.5
H24B C24 H24C 109.5
C24 C23 C25 110.5(2)
C24 C23 C26 109.2(2)
C25 C23 C26 106.7(2)
C24 C23 P1 110.32(17)
C25 C23 P1 109.89(18)
C26 C23 P1 110.15(17)
C22 C19 C20 109.4(2)
C22 C19 C21 106.7(2)
C20 C19 C21 110.2(2)
C22 C19 P1 110.86(18)
C20 C19 P1 110.44(16)
C21 C19 P1 109.17(17)
C19 C22 H22A 109.5
C19 C22 H22B 109.5
H22A C22 H22B 109.5
C19 C22 H22C 109.5
H22A C22 H22C 109.5
H22B C22 H22C 109.5
C19 C21 H21A 109.5
C19 C21 H21B 109.5
H21A C21 H21B 109.5
C19 C21 H21C 109.5
H21A C21 H21C 109.5
H21B C21 H21C 109.5
C19 C20 H20A 109.5
C19 C20 H20B 109.5
H20A C20 H20B 109.5
C19 C20 H20C 109.5
H20A C20 H20C 109.5
H20B C20 H20C 109.5
C30 C27 C28 108.5(2)
C30 C27 C29 110.1(2)
C28 C27 C29 106.2(2)
C30 C27 P1 110.98(18)
C28 C27 P1 111.21(17)
C29 C27 P1 109.80(18)
C27 C29 H29A 109.5
C27 C29 H29B 109.5
H29A C29 H29B 109.5
C27 C29 H29C 109.5
H29A C29 H29C 109.5
H29B C29 H29C 109.5
C23 C25 H25A 109.5
C23 C25 H25B 109.5
H25A C25 H25B 109.5
C23 C25 H25C 109.5
H25A C25 H25C 109.5
H25B C25 H25C 109.5
C23 C26 H26A 109.5
C23 C26 H26B 109.5
H26A C26 H26B 109.5
C23 C26 H26C 109.5
H26A C26 H26C 109.5
H26B C26 H26C 109.5
C27 C28 H28A 109.5
C27 C28 H28B 109.5
H28A C28 H28B 109.5
C27 C28 H28C 109.5
H28A C28 H28C 109.5
H28B C28 H28C 109.5

loop_
_geom_bond_atom_site_label_1
_geom_bond_atom_site_label_2
_geom_bond_distance
P1 F20 1.6277(15)
P1 C27 1.853(2)
P1 C23 1.852(2)
P1 C19 1.855(2)
F4 C4 1.351(3)
F16 C16 1.349(3)
F10 C10 1.347(3)
F8 C8 1.364(3)
F9 C9 1.348(3)
F21 B1 1.427(3)
F18 C18 1.361(3)
F17 C17 1.346(3)
F15 C15 1.352(3)
F14 C14 1.358(2)
F6 C6 1.358(3)
F2 C2 1.356(3)
F3 C3 1.347(3)
F5 C5 1.352(3)
F12 C12 1.347(2)
F11 C11 1.353(3)
C30 C27 1.527(3)
C30 H30A 0.9800
C30 H30B 0.9800
C30 H30C 0.9800
C4 C5 1.368(3)
C4 C3 1.376(3)
C5 C6 1.374(3)
C6 C1 1.398(3)
C1 C2 1.386(3)
C1 B1 1.642(4)
B1 C7 1.654(3)
B1 C13 1.658(4)
C13 C14 1.386(3)
C13 C18 1.392(3)
C14 C15 1.383(3)
C15 C16 1.371(3)
C16 C17 1.366(4)
C10 C11 1.367(3)
C10 C9 1.373(4)
C11 C12 1.389(3)
C12 C7 1.389(3)
C7 C8 1.388(3)
C8 C9 1.374(3)
C18 C17 1.381(4)
C3 C2 1.386(3)
C24 C23 1.544(3)
C24 H24A 0.9800
C24 H24B 0.9800
C24 H24C 0.9800
C23 C25 1.540(3)
C23 C26 1.545(3)
C19 C22 1.533(4)
C19 C20 1.543(3)
C19 C21 1.547(4)
C22 H22A 0.9800
C22 H22B 0.9800
C22 H22C 0.9800
C21 H21A 0.9800
C21 H21B 0.9800
C21 H21C 0.9800
C20 H20A 0.9800
C20 H20B 0.9800
C20 H20C 0.9800
C27 C28 1.541(3)
C27 C29 1.551(3)
C29 H29A 0.9800
C29 H29B 0.9800
C29 H29C 0.9800
C25 H25A 0.9800
C25 H25B 0.9800
C25 H25C 0.9800
C26 H26A 0.9800
C26 H26B 0.9800
C26 H26C 0.9800
C28 H28A 0.9800
C28 H28B 0.9800
C28 H28C 0.9800
